data_7238207
loop_
_publ_author_name
'Wang, Ting'
'Wang, He-Fang'
'Yan, Xiu-Ping'

_publ_section_title
;
 Fabrication of anion complexes from
 5,6-dihydrodiindolo[3,2-a:2&#x2032;,3&#x2032;-c]phenazine as a building
 block
;
_journal_issue 10
_journal_name_full CrystEngComm
_journal_page_first 3177
_journal_paper_doi 10.1039/b927229a
_journal_volume 12
_journal_year 2010
_chemical_formula_sum 'C51 H63 N5 O4'
_chemical_formula_weight 810.08
_chemical_name_common DIPZ+BzO
_space_group_IT_number 14
_space_group_name_Hall '-P 2ybc'
_space_group_name_H-M_alt 'P 1 21/c 1'
_symmetry_cell_setting monoclinic
_symmetry_space_group_name_H-M 'P 1 21/c 1'
_atom_sites_solution_hydrogens geom
_atom_sites_solution_primary direct
_atom_sites_solution_secondary difmap
_audit_creation_method SHELXL-97
_cell_angle_alpha 90.00
_cell_angle_beta 94.42(3)
_cell_angle_gamma 90.00
_cell_formula_units_Z 4
_cell_length_a 13.965(3)
_cell_length_b 20.364(4)
_cell_length_c 15.881(3)
_cell_measurement_reflns_used 4685
_cell_measurement_temperature 113(2)
_cell_measurement_theta_max 27.864
_cell_measurement_theta_min 1.629
_cell_volume 4502.9(16)
_computing_cell_refinement crystalclear
_computing_data_collection crystalclear
_computing_data_reduction crystalclear
_computing_molecular_graphics 'Bruker SHELXTL'
_computing_publication_material 'Bruker SHELXTL'
_computing_structure_refinement 'SHELXL-97 (Sheldrick, 1997)'
_computing_structure_solution 'SHELXS-97 (Sheldrick, 1990)'
_diffrn_ambient_temperature 113(2)
_diffrn_measured_fraction_theta_full 1.000
_diffrn_measured_fraction_theta_max 1.000
_diffrn_measurement_device_type 'rigaku saturn'
_diffrn_measurement_method '\w scans'
_diffrn_radiation_monochromator confocal
_diffrn_radiation_source 'rotating anode'
_diffrn_radiation_type MoK\a
_diffrn_radiation_wavelength 0.71073
_diffrn_reflns_av_R_equivalents 0.1483
_diffrn_reflns_av_sigmaI/netI 0.1277
_diffrn_reflns_limit_h_max 15
_diffrn_reflns_limit_h_min -16
_diffrn_reflns_limit_k_max 24
_diffrn_reflns_limit_k_min -24
_diffrn_reflns_limit_l_max 18
_diffrn_reflns_limit_l_min -16
_diffrn_reflns_number 30429
_diffrn_reflns_theta_full 25.02
_diffrn_reflns_theta_max 25.02
_diffrn_reflns_theta_min 1.63
_diffrn_standards_decay_% 0
_diffrn_standards_interval_count 0
_diffrn_standards_interval_time 0
_diffrn_standards_number 0
_exptl_absorpt_coefficient_mu 0.076
_exptl_absorpt_correction_T_max 0.9955
_exptl_absorpt_correction_T_min 0.9880
_exptl_absorpt_correction_type multi-scan
_exptl_absorpt_process_details crystalclear
_exptl_crystal_density_diffrn 1.192
_exptl_crystal_density_method 'not measured'
_exptl_crystal_F_000 1736
_exptl_crystal_size_max 0.16
_exptl_crystal_size_mid 0.12
_exptl_crystal_size_min 0.06
_refine_diff_density_max 0.455
_refine_diff_density_min -0.582
_refine_diff_density_rms 0.061
_refine_ls_extinction_method none
_refine_ls_goodness_of_fit_ref 1.002
_refine_ls_hydrogen_treatment constr
_refine_ls_matrix_type full
_refine_ls_number_parameters 613
_refine_ls_number_reflns 7943
_refine_ls_number_restraints 266
_refine_ls_restrained_S_all 1.014
_refine_ls_R_factor_all 0.1777
_refine_ls_R_factor_gt 0.0969
_refine_ls_shift/su_max 0.038
_refine_ls_shift/su_mean 0.001
_refine_ls_structure_factor_coef Fsqd
_refine_ls_weighting_details 'calc w=1/[\s^2^(Fo^2^)+(0.1497P)^2^+0.0000P] where P=(Fo^2^+2Fc^2^)/3'
_refine_ls_weighting_scheme calc
_refine_ls_wR_factor_gt 0.2470
_refine_ls_wR_factor_ref 0.2948
_reflns_number_gt 3941
_reflns_number_total 7943
_reflns_threshold_expression >2sigma(I)
_cod_data_source_file b927229a.txt
_cod_data_source_block r81120d
_cod_depositor_comments
;
The following automatic conversions were performed:

data item '_exptl_absorpt_correction_type' value 'MULTI-SCAN' was
changed to 'multi-scan' in accordance with the
/home/saulius/struct/COD-crude-data/automatic-downloads/DataCite-retrospective/RSC/depositions/lib/dictionaries/cif_core.dic
dictionary named 'cif_core.dic' version 2.4.2 last updated on
2011-04-26.

data item '_refine_ls_hydrogen_treatment' value 'CONSTR' was changed
to 'constr' in accordance with the
/home/saulius/struct/COD-crude-data/automatic-downloads/DataCite-retrospective/RSC/depositions/lib/dictionaries/cif_core.dic
dictionary named 'cif_core.dic' version 2.4.2 last updated on
2011-04-26.

data item '_symmetry_cell_setting' value 'Monoclinic' was changed to
'monoclinic' in accordance with the
/home/saulius/struct/COD-crude-data/automatic-downloads/DataCite-retrospective/RSC/depositions/lib/dictionaries/cif_core.dic
dictionary named 'cif_core.dic' version 2.4.2 last updated on
2011-04-26.

Automatic conversion script
Id: cif_fix_values 6909 2019-04-08 15:41:33Z antanas 
;
_cod_original_cell_volume 4502.8(16)
_cod_original_sg_symbol_H-M P2(1)/c
_cod_database_code 7238207

loop_
_symmetry_equiv_pos_as_xyz
'x, y, z'
'-x, y+1/2, -z+1/2'
'-x, -y, -z'
'x, -y-1/2, z-1/2'

loop_
_atom_site_label
_atom_site_type_symbol
_atom_site_fract_x
_atom_site_fract_y
_atom_site_fract_z
_atom_site_U_iso_or_equiv
_atom_site_adp_type
_atom_site_occupancy
_atom_site_symmetry_multiplicity
_atom_site_calc_flag
_atom_site_refinement_flags
_atom_site_disorder_assembly
_atom_site_disorder_group
N1 N 0.3477(2) 0.08411(16) 0.2054(2) 0.0387(9) Uani 1 1 d . . .
H1 H 0.2993 0.0940 0.1710 0.046 Uiso 1 1 calc R . .
N2 N 0.6578(2) 0.06702(17) 0.3343(2) 0.0363(9) Uani 1 1 d . . .
N3 N 0.7318(2) 0.14999(17) 0.2124(2) 0.0394(9) Uani 1 1 d . . .
N4 N 0.4255(2) 0.18771(17) 0.0806(2) 0.0390(9) Uani 1 1 d . . .
H4 H 0.3650 0.1855 0.0659 0.047 Uiso 1 1 calc R . .
C1 C 0.3460(3) 0.0427(2) 0.2745(3) 0.0378(10) Uani 1 1 d . . .
C2 C 0.2687(3) 0.0089(2) 0.3049(3) 0.0505(13) Uani 1 1 d . . .
H2A H 0.2072 0.0118 0.2783 0.061 Uiso 1 1 calc R . .
C3 C 0.2877(3) -0.0287(2) 0.3758(3) 0.0514(13) Uani 1 1 d . . .
H3A H 0.2376 -0.0517 0.3975 0.062 Uiso 1 1 calc R . .
C4 C 0.3806(3) -0.0337(2) 0.4169(3) 0.0471(12) Uani 1 1 d . . .
H4A H 0.3907 -0.0599 0.4647 0.057 Uiso 1 1 calc R . .
C5 C 0.4564(3) -0.0001(2) 0.3869(3) 0.0366(10) Uani 1 1 d . . .
H5A H 0.5175 -0.0031 0.4144 0.044 Uiso 1 1 calc R . .
C6 C 0.4404(3) 0.03837(19) 0.3152(3) 0.0341(10) Uani 1 1 d . . .
C7 C 0.4991(3) 0.07917(19) 0.2656(3) 0.0318(10) Uani 1 1 d . . .
C8 C 0.6012(3) 0.0936(2) 0.2727(3) 0.0357(10) Uani 1 1 d . . .
C9 C 0.7536(3) 0.0813(2) 0.3362(3) 0.0410(11) Uani 1 1 d . . .
C10 C 0.8173(3) 0.0555(2) 0.4016(3) 0.0481(13) Uani 1 1 d . . .
H10A H 0.7928 0.0307 0.4442 0.058 Uiso 1 1 calc R . .
C11 C 0.9135(3) 0.0662(2) 0.4035(4) 0.0550(14) Uani 1 1 d . . .
H11A H 0.9543 0.0486 0.4467 0.066 Uiso 1 1 calc R . .
C12 C 0.9515(3) 0.1044(3) 0.3392(4) 0.0631(16) Uani 1 1 d . . .
H12A H 1.0174 0.1112 0.3401 0.076 Uiso 1 1 calc R . .
C13 C 0.8919(3) 0.1314(3) 0.2758(4) 0.0551(14) Uani 1 1 d . . .
H13A H 0.9178 0.1562 0.2339 0.066 Uiso 1 1 calc R . .
C14 C 0.7906(3) 0.1217(2) 0.2736(3) 0.0425(12) Uani 1 1 d . . .
C15 C 0.6389(3) 0.1381(2) 0.2116(3) 0.0351(10) Uani 1 1 d . . .
C16 C 0.5709(3) 0.16815(19) 0.1486(3) 0.0331(10) Uani 1 1 d . . .
C17 C 0.5834(3) 0.2171(2) 0.0855(3) 0.0356(10) Uani 1 1 d . . .
C18 C 0.6613(3) 0.2534(2) 0.0586(3) 0.0438(11) Uani 1 1 d . . .
H18A H 0.7231 0.2470 0.0834 0.053 Uiso 1 1 calc R . .
C19 C 0.6437(3) 0.2985(2) -0.0053(3) 0.0449(12) Uani 1 1 d . . .
H19A H 0.6949 0.3225 -0.0236 0.054 Uiso 1 1 calc R . .
C20 C 0.5522(3) 0.3094(2) -0.0435(3) 0.0449(12) Uani 1 1 d . . .
H20A H 0.5434 0.3407 -0.0860 0.054 Uiso 1 1 calc R . .
C21 C 0.4737(3) 0.2743(2) -0.0189(3) 0.0406(11) Uani 1 1 d . . .
H21A H 0.4122 0.2816 -0.0438 0.049 Uiso 1 1 calc R . .
C22 C 0.4912(3) 0.2277(2) 0.0449(3) 0.0356(10) Uani 1 1 d . . .
C23 C 0.4743(3) 0.15199(19) 0.1441(3) 0.0323(10) Uani 1 1 d . . .
C24 C 0.4389(3) 0.1065(2) 0.2014(3) 0.0340(10) Uani 1 1 d . . .
N5 N 0.3810(3) 0.1388(2) 0.7769(3) 0.0689(15) Uani 1 1 d . . .
C25 C 0.3729(3) 0.1326(3) 0.6815(4) 0.077(2) Uani 1 1 d . A .
H25A H 0.4139 0.0968 0.6661 0.092 Uiso 1 1 calc R . .
H25B H 0.3975 0.1726 0.6580 0.092 Uiso 1 1 calc R . .
C26 C 0.2726(3) 0.1205(3) 0.6408(3) 0.0559(14) Uani 1 1 d . . .
H26A H 0.2311 0.1568 0.6539 0.067 Uiso 1 1 calc R A .
H26B H 0.2468 0.0807 0.6639 0.067 Uiso 1 1 calc R . .
C27 C 0.2735(4) 0.1138(3) 0.5444(4) 0.0710(17) Uani 1 1 d . A .
H27A H 0.3072 0.1511 0.5229 0.085 Uiso 1 1 calc R . .
H27B H 0.3092 0.0746 0.5319 0.085 Uiso 1 1 calc R . .
C28 C 0.1760(4) 0.1099(3) 0.4990(4) 0.0731(17) Uani 1 1 d . . .
H28A H 0.1821 0.1049 0.4396 0.110 Uiso 1 1 calc R A .
H28B H 0.1411 0.1495 0.5088 0.110 Uiso 1 1 calc R . .
H28C H 0.1421 0.0729 0.5195 0.110 Uiso 1 1 calc R . .
C29 C 0.3050(3) 0.1836(2) 0.8080(4) 0.0554(14) Uani 1 1 d . A .
H29A H 0.3149 0.1867 0.8690 0.067 Uiso 1 1 calc R . .
H29B H 0.2427 0.1634 0.7949 0.067 Uiso 1 1 calc R . .
C30 C 0.3022(3) 0.2528(3) 0.7718(4) 0.0647(16) Uani 1 1 d . . .
H30A H 0.2994 0.2508 0.7106 0.078 Uiso 1 1 calc R A .
H30B H 0.3601 0.2763 0.7915 0.078 Uiso 1 1 calc R . .
C31 C 0.2144(4) 0.2890(2) 0.7994(4) 0.0662(16) Uani 1 1 d . A .
H31A H 0.2127 0.2850 0.8602 0.079 Uiso 1 1 calc R . .
H31B H 0.2199 0.3353 0.7862 0.079 Uiso 1 1 calc R . .
C32 C 0.1216(4) 0.2626(3) 0.7569(4) 0.0684(16) Uani 1 1 d . . .
H32A H 0.0683 0.2859 0.7772 0.103 Uiso 1 1 calc R A .
H32B H 0.1159 0.2167 0.7695 0.103 Uiso 1 1 calc R . .
H32C H 0.1216 0.2684 0.6969 0.103 Uiso 1 1 calc R . .
C33 C 0.3544(9) 0.0622(6) 0.8256(6) 0.043(3) Uani 0.50 1 d PDU A 1
H33A H 0.2932 0.0478 0.7989 0.052 Uiso 0.50 1 calc PR A 1
H33D H 0.4020 0.0311 0.8090 0.052 Uiso 0.50 1 calc PR A 1
C34 C 0.3482(7) 0.0529(4) 0.9221(6) 0.055(3) Uani 0.50 1 d PDU A 1
H34A H 0.4109 0.0603 0.9514 0.066 Uiso 0.50 1 calc PR A 1
H34B H 0.3038 0.0846 0.9427 0.066 Uiso 0.50 1 calc PR A 1
C35 C 0.3142(7) -0.0166(4) 0.9401(5) 0.043(2) Uani 0.50 1 d PDU A 1
H35A H 0.3581 -0.0482 0.9184 0.052 Uiso 0.50 1 calc PR A 1
H35B H 0.2512 -0.0237 0.9114 0.052 Uiso 0.50 1 calc PR A 1
C36 C 0.3091(9) -0.0275(6) 1.0365(6) 0.084(3) Uani 0.50 1 d PDU A 1
H36A H 0.2880 -0.0715 1.0465 0.126 Uiso 0.50 1 calc PR A 1
H36B H 0.2646 0.0032 1.0577 0.126 Uiso 0.50 1 calc PR A 1
H36C H 0.3716 -0.0208 1.0649 0.126 Uiso 0.50 1 calc PR A 1
C33' C 0.3793(9) 0.0801(6) 0.8034(6) 0.048(3) Uani 0.50 1 d PDU A 2
H33B H 0.4280 0.0549 0.7773 0.058 Uiso 0.50 1 calc PR A 2
H33C H 0.3173 0.0609 0.7861 0.058 Uiso 0.50 1 calc PR A 2
C34' C 0.3972(8) 0.0750(4) 0.9013(6) 0.054(3) Uani 0.50 1 d PDU A 2
H34C H 0.4610 0.0909 0.9195 0.065 Uiso 0.50 1 calc PR A 2
H34D H 0.3505 0.1012 0.9286 0.065 Uiso 0.50 1 calc PR A 2
C35' C 0.3873(9) 0.0024(5) 0.9245(7) 0.078(3) Uani 0.50 1 d PDU A 2
H35C H 0.3456 -0.0184 0.8806 0.093 Uiso 0.50 1 calc PR A 2
H35D H 0.4501 -0.0178 0.9236 0.093 Uiso 0.50 1 calc PR A 2
C36' C 0.3506(10) -0.0122(6) 1.0045(8) 0.095(3) Uani 0.50 1 d PDU A 2
H36D H 0.3492 -0.0589 1.0124 0.143 Uiso 0.50 1 calc PR A 2
H36E H 0.2867 0.0051 1.0054 0.143 Uiso 0.50 1 calc PR A 2
H36F H 0.3913 0.0075 1.0490 0.143 Uiso 0.50 1 calc PR A 2
C37 C 0.4789(5) 0.1508(5) 0.8258(8) 0.052(3) Uani 0.50 1 d PDU A 3
H37A H 0.4994 0.1949 0.8127 0.063 Uiso 0.50 1 calc PR A 3
H37B H 0.4692 0.1498 0.8856 0.063 Uiso 0.50 1 calc PR A 3
C38 C 0.5607(5) 0.1042(4) 0.8105(7) 0.057(3) Uani 0.50 1 d PDU A 3
H38A H 0.5618 0.0957 0.7505 0.068 Uiso 0.50 1 calc PR A 3
H38B H 0.5510 0.0627 0.8387 0.068 Uiso 0.50 1 calc PR A 3
C39 C 0.6573(5) 0.1346(5) 0.8447(6) 0.056(2) Uani 0.50 1 d PDU A 3
H39A H 0.6519 0.1518 0.9011 0.067 Uiso 0.50 1 calc PR A 3
H39B H 0.7072 0.1014 0.8474 0.067 Uiso 0.50 1 calc PR A 3
C40 C 0.6829(9) 0.1904(6) 0.7848(9) 0.057(3) Uani 0.50 1 d PDU A 3
H40A H 0.7405 0.2119 0.8074 0.086 Uiso 0.50 1 calc PR A 3
H40B H 0.6312 0.2216 0.7796 0.086 Uiso 0.50 1 calc PR A 3
H40C H 0.6929 0.1725 0.7303 0.086 Uiso 0.50 1 calc PR A 3
C37' C 0.4790(5) 0.1806(5) 0.7888(6) 0.035(2) Uani 0.50 1 d PDU A 4
H37C H 0.4712 0.2202 0.7551 0.042 Uiso 0.50 1 calc PR A 4
H37D H 0.4889 0.1939 0.8475 0.042 Uiso 0.50 1 calc PR A 4
C38' C 0.5690(4) 0.1449(4) 0.7646(6) 0.042(2) Uani 0.50 1 d PDU A 4
H38C H 0.5695 0.1422 0.7036 0.051 Uiso 0.50 1 calc PR A 4
H38D H 0.5710 0.1007 0.7874 0.051 Uiso 0.50 1 calc PR A 4
C39' C 0.6568(5) 0.1853(6) 0.8022(9) 0.052(3) Uani 0.50 1 d PDU A 4
H39C H 0.6509 0.2305 0.7834 0.063 Uiso 0.50 1 calc PR A 4
H39D H 0.6586 0.1849 0.8634 0.063 Uiso 0.50 1 calc PR A 4
C40' C 0.7488(5) 0.1557(5) 0.7737(7) 0.056(2) Uani 0.50 1 d PDU A 4
H40D H 0.8026 0.1820 0.7944 0.085 Uiso 0.50 1 calc PR A 4
H40E H 0.7456 0.1545 0.7131 0.085 Uiso 0.50 1 calc PR A 4
H40F H 0.7564 0.1119 0.7955 0.085 Uiso 0.50 1 calc PR A 4
O1 O 0.1891(2) 0.11259(18) 0.1108(2) 0.0660(11) Uani 1 1 d . . .
O2 O 0.2381(2) 0.19126(16) 0.0243(2) 0.0540(9) Uani 1 1 d . . .
C41 C 0.1741(3) 0.1575(3) 0.0552(3) 0.0522(13) Uani 1 1 d . . .
C42 C 0.0707(3) 0.1705(2) 0.0261(3) 0.0428(11) Uani 1 1 d . . .
C43 C 0.0470(3) 0.2119(2) -0.0400(3) 0.0498(13) Uani 1 1 d . . .
H43A H 0.0954 0.2323 -0.0674 0.060 Uiso 1 1 calc R . .
C44 C -0.0480(3) 0.2239(3) -0.0668(4) 0.0582(15) Uani 1 1 d . . .
H44A H -0.0622 0.2514 -0.1128 0.070 Uiso 1 1 calc R . .
C45 C -0.1204(3) 0.1964(3) -0.0275(4) 0.0608(15) Uani 1 1 d . . .
H45A H -0.1841 0.2040 -0.0465 0.073 Uiso 1 1 calc R . .
C46 C -0.0973(3) 0.1568(3) 0.0414(4) 0.0667(16) Uani 1 1 d . . .
H46A H -0.1465 0.1393 0.0707 0.080 Uiso 1 1 calc R . .
C47 C -0.0027(3) 0.1423(3) 0.0683(3) 0.0587(15) Uani 1 1 d . . .
H47A H 0.0114 0.1142 0.1137 0.070 Uiso 1 1 calc R . .
O3 O 0.1123(3) 0.0709(3) 0.7869(4) 0.1143(18) Uani 1 1 d . . .
O4 O -0.0398(3) 0.0798(3) 0.7380(4) 0.130(2) Uani 1 1 d . . .
C48 C -0.0085(5) 0.0384(4) 0.8715(5) 0.110(3) Uani 1 1 d . . .
H48A H 0.0444 0.0266 0.9108 0.166 Uiso 1 1 calc R . .
H48B H -0.0480 0.0005 0.8591 0.166 Uiso 1 1 calc R . .
H48C H -0.0460 0.0720 0.8957 0.166 Uiso 1 1 calc R . .
C49 C 0.0271(5) 0.0622(3) 0.7958(5) 0.0787(19) Uani 1 1 d . . .
C50 C -0.0257(5) 0.0946(6) 0.6539(5) 0.153(5) Uani 1 1 d . . .
H50A H -0.0568 0.0619 0.6168 0.183 Uiso 1 1 calc R . .
H50B H 0.0424 0.0946 0.6455 0.183 Uiso 1 1 calc R . .
C51 C -0.0681(5) 0.1619(4) 0.6337(5) 0.130(3) Uani 1 1 d . . .
H51A H -0.0580 0.1732 0.5763 0.195 Uiso 1 1 calc R . .
H51B H -0.0374 0.1939 0.6711 0.195 Uiso 1 1 calc R . .
H51C H -0.1357 0.1613 0.6408 0.195 Uiso 1 1 calc R . .

loop_
_atom_site_aniso_label
_atom_site_aniso_U_11
_atom_site_aniso_U_22
_atom_site_aniso_U_33
_atom_site_aniso_U_23
_atom_site_aniso_U_13
_atom_site_aniso_U_12
N1 0.0400(19) 0.040(2) 0.036(2) 0.0041(17) -0.0012(16) -0.0018(16)
N2 0.0413(19) 0.035(2) 0.032(2) -0.0026(16) -0.0017(16) 0.0016(15)
N3 0.0380(19) 0.042(2) 0.037(3) 0.0009(18) -0.0056(16) 0.0001(16)
N4 0.0450(19) 0.039(2) 0.032(2) 0.0016(17) -0.0038(16) 0.0017(16)
C1 0.049(2) 0.031(2) 0.034(3) 0.000(2) 0.005(2) -0.0048(19)
C2 0.046(3) 0.051(3) 0.053(4) 0.006(3) -0.003(2) -0.004(2)
C3 0.049(3) 0.054(3) 0.052(4) 0.009(3) 0.004(2) -0.012(2)
C4 0.068(3) 0.039(3) 0.035(3) 0.003(2) 0.010(2) -0.003(2)
C5 0.048(2) 0.032(2) 0.029(3) 0.0029(19) 0.0014(19) -0.0045(19)
C6 0.043(2) 0.031(2) 0.028(3) -0.0032(19) 0.0037(18) -0.0013(18)
C7 0.041(2) 0.028(2) 0.026(3) -0.0034(18) 0.0013(18) 0.0015(17)
C8 0.046(2) 0.033(2) 0.029(3) -0.0026(19) 0.0048(19) 0.0030(19)
C9 0.047(3) 0.030(2) 0.045(3) -0.004(2) -0.002(2) 0.0007(19)
C10 0.049(3) 0.046(3) 0.047(3) 0.010(2) -0.009(2) -0.001(2)
C11 0.056(3) 0.052(3) 0.055(4) 0.007(3) -0.011(2) -0.005(2)
C12 0.047(3) 0.070(4) 0.069(4) 0.020(3) -0.014(3) -0.012(3)
C13 0.037(2) 0.066(3) 0.060(4) 0.013(3) -0.005(2) -0.006(2)
C14 0.045(2) 0.038(3) 0.044(3) -0.001(2) -0.001(2) 0.001(2)
C15 0.044(2) 0.031(2) 0.029(3) 0.0022(19) 0.0017(19) -0.0041(19)
C16 0.038(2) 0.025(2) 0.037(3) -0.0006(18) 0.0078(18) -0.0001(17)
C17 0.045(2) 0.029(2) 0.033(3) 0.0014(19) 0.0056(19) 0.0043(19)
C18 0.049(2) 0.038(3) 0.045(3) 0.003(2) 0.003(2) -0.006(2)
C19 0.050(3) 0.043(3) 0.042(3) 0.007(2) 0.006(2) -0.001(2)
C20 0.065(3) 0.035(3) 0.036(3) 0.005(2) 0.008(2) 0.000(2)
C21 0.047(2) 0.041(3) 0.034(3) 0.000(2) 0.003(2) 0.010(2)
C22 0.048(2) 0.031(2) 0.029(3) -0.0066(19) 0.0073(19) -0.0008(19)
C23 0.041(2) 0.032(2) 0.024(3) -0.0014(19) 0.0038(17) 0.0022(18)
C24 0.037(2) 0.031(2) 0.035(3) -0.0048(19) 0.0056(18) 0.0007(18)
N5 0.041(2) 0.082(4) 0.083(4) -0.049(3) 0.002(2) 0.003(2)
C25 0.055(3) 0.084(4) 0.094(5) -0.058(4) 0.023(3) -0.018(3)
C26 0.051(3) 0.058(3) 0.061(4) -0.012(3) 0.020(2) -0.009(2)
C27 0.076(4) 0.071(4) 0.069(5) -0.013(3) 0.027(3) -0.029(3)
C28 0.098(4) 0.054(4) 0.065(5) 0.009(3) -0.004(3) 0.003(3)
C29 0.045(3) 0.055(3) 0.067(4) -0.025(3) 0.011(2) 0.002(2)
C30 0.066(3) 0.057(4) 0.074(5) -0.015(3) 0.024(3) -0.011(3)
C31 0.090(4) 0.039(3) 0.075(5) -0.005(3) 0.036(3) -0.004(3)
C32 0.075(3) 0.061(4) 0.071(5) 0.000(3) 0.018(3) 0.014(3)
C33 0.050(6) 0.035(6) 0.046(7) 0.001(5) 0.008(5) 0.001(5)
C34 0.055(5) 0.057(6) 0.053(6) -0.015(5) 0.009(5) -0.008(5)
C35 0.082(5) 0.030(4) 0.018(4) -0.005(3) 0.007(4) 0.003(4)
C36 0.102(6) 0.071(5) 0.081(6) 0.010(5) 0.023(5) -0.009(5)
C33' 0.048(6) 0.052(7) 0.047(7) -0.001(5) 0.011(5) -0.001(5)
C34' 0.080(6) 0.036(5) 0.049(6) -0.007(5) 0.010(5) 0.021(5)
C35' 0.107(6) 0.055(5) 0.072(6) 0.010(5) 0.014(5) 0.032(5)
C36' 0.115(6) 0.074(5) 0.097(6) 0.002(5) 0.013(5) 0.015(5)
C37 0.052(5) 0.049(6) 0.056(7) -0.015(5) 0.003(5) -0.008(5)
C38 0.048(5) 0.064(6) 0.058(7) -0.024(5) 0.009(4) -0.002(5)
C39 0.049(4) 0.062(5) 0.056(6) -0.014(5) 0.003(4) -0.009(4)
C40 0.049(5) 0.069(5) 0.053(5) -0.008(4) -0.003(4) -0.003(4)
C37' 0.029(4) 0.043(5) 0.032(6) -0.005(4) 0.003(4) -0.006(4)
C38' 0.036(4) 0.043(5) 0.047(6) -0.002(4) 0.002(4) 0.003(4)
C39' 0.044(5) 0.065(5) 0.048(5) 0.002(4) 0.003(4) -0.002(4)
C40' 0.048(4) 0.065(5) 0.055(5) -0.002(4) -0.006(4) 0.002(4)
O1 0.056(2) 0.075(3) 0.064(3) 0.020(2) -0.0152(18) -0.0005(18)
O2 0.0388(16) 0.065(2) 0.057(3) 0.0095(19) -0.0026(15) -0.0019(16)
C41 0.049(3) 0.059(3) 0.048(4) 0.001(3) -0.004(2) -0.004(2)
C42 0.044(2) 0.050(3) 0.033(3) -0.003(2) -0.005(2) -0.001(2)
C43 0.044(2) 0.053(3) 0.052(4) 0.005(3) 0.002(2) -0.006(2)
C44 0.047(3) 0.063(4) 0.062(4) 0.001(3) -0.010(2) -0.008(2)
C45 0.039(2) 0.087(4) 0.055(4) 0.003(3) -0.012(2) 0.000(3)
C46 0.049(3) 0.091(4) 0.060(4) 0.006(3) -0.002(3) -0.015(3)
C47 0.048(3) 0.076(4) 0.051(4) 0.013(3) -0.005(2) -0.012(3)
O3 0.069(3) 0.146(5) 0.126(5) -0.007(4) -0.002(3) -0.005(3)
O4 0.064(3) 0.223(7) 0.104(5) 0.046(5) 0.001(3) 0.023(3)
C48 0.125(6) 0.088(6) 0.120(8) -0.002(5) 0.022(5) -0.019(4)
C49 0.087(5) 0.069(4) 0.081(6) -0.005(4) 0.018(4) -0.014(4)
C50 0.111(6) 0.277(13) 0.072(6) 0.095(7) 0.016(5) 0.076(7)
C51 0.111(5) 0.150(8) 0.121(8) 0.037(6) -0.043(5) -0.057(5)

loop_
_atom_type_symbol
_atom_type_description
_atom_type_scat_dispersion_real
_atom_type_scat_dispersion_imag
_atom_type_scat_source
C C 0.0033 0.0016 'International Tables Vol C Tables 4.2.6.8 and 6.1.1.4'
H H 0.0000 0.0000 'International Tables Vol C Tables 4.2.6.8 and 6.1.1.4'
N N 0.0061 0.0033 'International Tables Vol C Tables 4.2.6.8 and 6.1.1.4'
O O 0.0106 0.0060 'International Tables Vol C Tables 4.2.6.8 and 6.1.1.4'

loop_
_geom_angle_atom_site_label_1
_geom_angle_atom_site_label_2
_geom_angle_atom_site_label_3
_geom_angle
C24 N1 C1 108.3(3)
C24 N1 H1 125.8
C1 N1 H1 125.8
C8 N2 C9 117.3(4)
C15 N3 C14 118.1(4)
C23 N4 C22 107.7(3)
C23 N4 H4 126.1
C22 N4 H4 126.1
N1 C1 C2 129.4(4)
N1 C1 C6 109.0(3)
C2 C1 C6 121.7(4)
C3 C2 C1 117.0(4)
C3 C2 H2A 121.5
C1 C2 H2A 121.5
C2 C3 C4 122.3(4)
C2 C3 H3A 118.9
C4 C3 H3A 118.9
C5 C4 C3 120.5(4)
C5 C4 H4A 119.7
C3 C4 H4A 119.7
C4 C5 C6 119.1(4)
C4 C5 H5A 120.5
C6 C5 H5A 120.5
C5 C6 C1 119.5(4)
C5 C6 C7 135.3(4)
C1 C6 C7 105.2(3)
C24 C7 C6 107.1(3)
C24 C7 C8 120.8(4)
C6 C7 C8 132.0(4)
N2 C8 C7 120.2(4)
N2 C8 C15 121.3(4)
C7 C8 C15 118.5(4)
N2 C9 C14 121.0(4)
N2 C9 C10 119.8(4)
C14 C9 C10 119.2(4)
C11 C10 C9 121.4(5)
C11 C10 H10A 119.3
C9 C10 H10A 119.3
C10 C11 C12 119.7(5)
C10 C11 H11A 120.1
C12 C11 H11A 120.1
C13 C12 C11 120.6(4)
C13 C12 H12A 119.7
C11 C12 H12A 119.7
C12 C13 C14 120.4(5)
C12 C13 H13A 119.8
C14 C13 H13A 119.8
N3 C14 C9 121.2(4)
N3 C14 C13 120.3(4)
C9 C14 C13 118.6(4)
N3 C15 C8 120.9(4)
N3 C15 C16 121.1(4)
C8 C15 C16 118.0(3)
C23 C16 C17 107.4(4)
C23 C16 C15 121.0(4)
C17 C16 C15 131.6(4)
C18 C17 C22 118.7(4)
C18 C17 C16 135.6(4)
C22 C17 C16 105.6(3)
C19 C18 C17 118.4(4)
C19 C18 H18A 120.8
C17 C18 H18A 120.8
C18 C19 C20 122.3(4)
C18 C19 H19A 118.9
C20 C19 H19A 118.9
C21 C20 C19 120.9(4)
C21 C20 H20A 119.5
C19 C20 H20A 119.5
C20 C21 C22 117.1(4)
C20 C21 H21A 121.4
C22 C21 H21A 121.4
N4 C22 C21 127.9(4)
N4 C22 C17 109.5(4)
C21 C22 C17 122.5(4)
C16 C23 N4 109.7(4)
C16 C23 C24 120.6(4)
N4 C23 C24 129.6(4)
N1 C24 C7 110.4(4)
N1 C24 C23 128.7(4)
C7 C24 C23 120.9(4)
C33' N5 C29 115.5(7)
C33' N5 C25 104.6(6)
C29 N5 C25 112.1(4)
C33' N5 C37 91.3(8)
C29 N5 C37 111.0(5)
C25 N5 C37 120.8(6)
C33' N5 C37' 119.8(7)
C29 N5 C37' 104.7(4)
C25 N5 C37' 99.1(5)
C37 N5 C37' 31.0(5)
C33' N5 C33 13.3(8)
C29 N5 C33 102.2(5)
C25 N5 C33 111.0(5)
C37 N5 C33 97.3(7)
C37' N5 C33 127.8(6)
N5 C25 C26 115.7(4)
N5 C25 H25A 108.3
C26 C25 H25A 108.3
N5 C25 H25B 108.3
C26 C25 H25B 108.3
H25A C25 H25B 107.4
C25 C26 C27 111.1(4)
C25 C26 H26A 109.4
C27 C26 H26A 109.4
C25 C26 H26B 109.4
C27 C26 H26B 109.4
H26A C26 H26B 108.0
C28 C27 C26 114.0(4)
C28 C27 H27A 108.7
C26 C27 H27A 108.7
C28 C27 H27B 108.7
C26 C27 H27B 108.7
H27A C27 H27B 107.6
C27 C28 H28A 109.5
C27 C28 H28B 109.5
H28A C28 H28B 109.5
C27 C28 H28C 109.5
H28A C28 H28C 109.5
H28B C28 H28C 109.5
N5 C29 C30 115.8(4)
N5 C29 H29A 108.3
C30 C29 H29A 108.3
N5 C29 H29B 108.3
C30 C29 H29B 108.3
H29A C29 H29B 107.4
C29 C30 C31 109.7(4)
C29 C30 H30A 109.7
C31 C30 H30A 109.7
C29 C30 H30B 109.7
C31 C30 H30B 109.7
H30A C30 H30B 108.2
C32 C31 C30 112.3(5)
C32 C31 H31A 109.1
C30 C31 H31A 109.1
C32 C31 H31B 109.1
C30 C31 H31B 109.1
H31A C31 H31B 107.9
C31 C32 H32A 109.5
C31 C32 H32B 109.5
H32A C32 H32B 109.5
C31 C32 H32C 109.5
H32A C32 H32C 109.5
H32B C32 H32C 109.5
C34 C33 N5 124.1(8)
C34 C33 H33A 106.3
N5 C33 H33A 106.3
C34 C33 H33D 106.3
N5 C33 H33D 106.3
H33A C33 H33D 106.4
C35 C34 C33 109.8(7)
C35 C34 H34A 109.7
C33 C34 H34A 109.7
C35 C34 H34B 109.7
C33 C34 H34B 109.7
H34A C34 H34B 108.2
C34 C35 C36 110.8(7)
C34 C35 H35A 109.5
C36 C35 H35A 109.5
C34 C35 H35B 109.5
C36 C35 H35B 109.5
H35A C35 H35B 108.1
C35 C36 H36A 109.5
C35 C36 H36B 109.5
H36A C36 H36B 109.5
C35 C36 H36C 109.5
H36A C36 H36C 109.5
H36B C36 H36C 109.5
N5 C33' C34' 112.8(9)
N5 C33' H33B 109.0
C34' C33' H33B 109.0
N5 C33' H33C 109.0
C34' C33' H33C 109.0
H33B C33' H33C 107.8
C35' C34' C33' 107.0(7)
C35' C34' H34C 110.3
C33' C34' H34C 110.3
C35' C34' H34D 110.3
C33' C34' H34D 110.3
H34C C34' H34D 108.6
C36' C35' C34' 117.2(8)
C36' C35' H35C 108.0
C34' C35' H35C 108.0
C36' C35' H35D 108.0
C34' C35' H35D 108.0
H35C C35' H35D 107.2
C35' C36' H36D 109.5
C35' C36' H36E 109.5
H36D C36' H36E 109.5
C35' C36' H36F 109.4
H36D C36' H36F 109.5
H36E C36' H36F 109.5
C38 C37 N5 118.1(7)
C38 C37 H37A 107.8
N5 C37 H37A 107.8
C38 C37 H37B 107.8
N5 C37 H37B 107.8
H37A C37 H37B 107.1
C37 C38 C39 109.9(6)
C37 C38 H38A 109.7
C39 C38 H38A 109.7
C37 C38 H38B 109.7
C39 C38 H38B 109.7
H38A C38 H38B 108.2
C40 C39 C38 108.5(7)
C40 C39 H39A 110.0
C38 C39 H39A 110.0
C40 C39 H39B 110.0
C38 C39 H39B 110.0
H39A C39 H39B 108.4
C39 C40 H40A 109.5
C39 C40 H40B 109.5
H40A C40 H40B 109.5
C39 C40 H40C 109.5
H40A C40 H40C 109.5
H40B C40 H40C 109.5
C38' C37' N5 115.3(6)
C38' C37' H37C 108.5
N5 C37' H37C 108.5
C38' C37' H37D 108.5
N5 C37' H37D 108.5
H37C C37' H37D 107.5
C37' C38' C39' 106.9(6)
C37' C38' H38C 110.3
C39' C38' H38C 110.3
C37' C38' H38D 110.3
C39' C38' H38D 110.3
H38C C38' H38D 108.6
C40' C39' C38' 109.6(7)
C40' C39' H39C 109.8
C38' C39' H39C 109.8
C40' C39' H39D 109.8
C38' C39' H39D 109.8
H39C C39' H39D 108.2
C39' C40' H40D 109.5
C39' C40' H40E 109.5
H40D C40' H40E 109.5
C39' C40' H40F 109.5
H40D C40' H40F 109.5
H40E C40' H40F 109.5
O2 C41 O1 125.3(4)
O2 C41 C42 118.6(4)
O1 C41 C42 116.1(4)
C43 C42 C47 118.7(4)
C43 C42 C41 120.9(4)
C47 C42 C41 120.3(4)
C42 C43 C44 121.0(5)
C42 C43 H43A 119.5
C44 C43 H43A 119.5
C45 C44 C43 121.3(5)
C45 C44 H44A 119.4
C43 C44 H44A 119.4
C44 C45 C46 118.2(4)
C44 C45 H45A 120.9
C46 C45 H45A 120.9
C45 C46 C47 121.9(5)
C45 C46 H46A 119.1
C47 C46 H46A 119.1
C46 C47 C42 118.8(5)
C46 C47 H47A 120.6
C42 C47 H47A 120.6
C49 O4 C50 125.7(6)
C49 C48 H48A 109.5
C49 C48 H48B 109.5
H48A C48 H48B 109.5
C49 C48 H48C 109.5
H48A C48 H48C 109.5
H48B C48 H48C 109.5
O3 C49 O4 121.8(7)
O3 C49 C48 123.7(7)
O4 C49 C48 114.2(6)
O4 C50 C51 108.4(8)
O4 C50 H50A 110.0
C51 C50 H50A 110.0
O4 C50 H50B 110.0
C51 C50 H50B 110.0
H50A C50 H50B 108.4
C50 C51 H51A 109.5
C50 C51 H51B 109.5
H51A C51 H51B 109.5
C50 C51 H51C 109.5
H51A C51 H51C 109.5
H51B C51 H51C 109.5

loop_
_geom_bond_atom_site_label_1
_geom_bond_atom_site_label_2
_geom_bond_distance
N1 C24 1.358(5)
N1 C1 1.385(5)
N1 H1 0.8600
N2 C8 1.324(5)
N2 C9 1.367(5)
N3 C15 1.319(5)
N3 C14 1.353(5)
N4 C23 1.380(5)
N4 C22 1.381(5)
N4 H4 0.8600
C1 C2 1.397(6)
C1 C6 1.424(5)
C2 C3 1.370(6)
C2 H2A 0.9300
C3 C4 1.410(6)
C3 H3A 0.9300
C4 C5 1.376(6)
C4 H4A 0.9300
C5 C6 1.386(6)
C5 H5A 0.9300
C6 C7 1.443(5)
C7 C24 1.387(6)
C7 C8 1.451(5)
C8 C15 1.456(6)
C9 C14 1.418(6)
C9 C10 1.415(6)
C10 C11 1.359(6)
C10 H10A 0.9300
C11 C12 1.418(7)
C11 H11A 0.9300
C12 C13 1.371(6)
C12 H12A 0.9300
C13 C14 1.427(6)
C13 H13A 0.9300
C15 C16 1.459(6)
C16 C23 1.385(5)
C16 C17 1.435(6)
C17 C18 1.408(6)
C17 C22 1.412(5)
C18 C19 1.376(6)
C18 H18A 0.9300
C19 C20 1.390(6)
C19 H19A 0.9300
C20 C21 1.390(6)
C20 H20A 0.9300
C21 C22 1.396(6)
C21 H21A 0.9300
C23 C24 1.415(6)
N5 C33' 1.266(11)
N5 C29 1.511(6)
N5 C25 1.516(7)
N5 C37 1.539(9)
N5 C37' 1.612(9)
N5 C33 1.791(10)
C25 C26 1.517(6)
C25 H25A 0.9700
C25 H25B 0.9700
C26 C27 1.539(8)
C26 H26A 0.9700
C26 H26B 0.9700
C27 C28 1.493(7)
C27 H27A 0.9700
C27 H27B 0.9700
C28 H28A 0.9600
C28 H28B 0.9600
C28 H28C 0.9600
C29 C30 1.522(7)
C29 H29A 0.9700
C29 H29B 0.9700
C30 C31 1.524(6)
C30 H30A 0.9700
C30 H30B 0.9700
C31 C32 1.514(7)
C31 H31A 0.9700
C31 H31B 0.9700
C32 H32A 0.9600
C32 H32B 0.9600
C32 H32C 0.9600
C33 C34 1.553(8)
C33 H33A 0.9700
C33 H33D 0.9700
C34 C35 1.528(8)
C34 H34A 0.9700
C34 H34B 0.9700
C35 C36 1.554(8)
C35 H35A 0.9700
C35 H35B 0.9700
C36 H36A 0.9600
C36 H36B 0.9600
C36 H36C 0.9600
C33' C34' 1.560(9)
C33' H33B 0.9700
C33' H33C 0.9700
C34' C35' 1.532(8)
C34' H34C 0.9700
C34' H34D 0.9700
C35' C36' 1.437(9)
C35' H35C 0.9700
C35' H35D 0.9700
C36' H36D 0.9600
C36' H36E 0.9600
C36' H36F 0.9600
C37 C38 1.520(8)
C37 H37A 0.9700
C37 H37B 0.9700
C38 C39 1.543(8)
C38 H38A 0.9700
C38 H38B 0.9700
C39 C40 1.541(9)
C39 H39A 0.9700
C39 H39B 0.9700
C40 H40A 0.9600
C40 H40B 0.9600
C40 H40C 0.9600
C37' C38' 1.527(8)
C37' H37C 0.9700
C37' H37D 0.9700
C38' C39' 1.556(9)
C38' H38C 0.9700
C38' H38D 0.9700
C39' C40' 1.520(8)
C39' H39C 0.9700
C39' H39D 0.9700
C40' H40D 0.9600
C40' H40E 0.9600
C40' H40F 0.9600
O1 C41 1.278(6)
O2 C41 1.257(6)
C41 C42 1.505(6)
C42 C43 1.367(6)
C42 C47 1.391(6)
C43 C44 1.383(6)
C43 H43A 0.9300
C44 C45 1.350(7)
C44 H44A 0.9300
C45 C46 1.378(7)
C45 H45A 0.9300
C46 C47 1.389(6)
C46 H46A 0.9300
C47 H47A 0.9300
O3 C49 1.221(7)
O4 C49 1.309(8)
O4 C50 1.398(8)
C48 C49 1.421(9)
C48 H48A 0.9600
C48 H48B 0.9600
C48 H48C 0.9600
C50 C51 1.518(11)
C50 H50A 0.9700
C50 H50B 0.9700
C51 H51A 0.9600
C51 H51B 0.9600
C51 H51C 0.9600

loop_
_geom_torsion_atom_site_label_1
_geom_torsion_atom_site_label_2
_geom_torsion_atom_site_label_3
_geom_torsion_atom_site_label_4
_geom_torsion
C24 N1 C1 C2 178.9(4)
C24 N1 C1 C6 -0.5(5)
N1 C1 C2 C3 -179.5(5)
C6 C1 C2 C3 -0.1(7)
C1 C2 C3 C4 0.0(8)
C2 C3 C4 C5 0.4(7)
C3 C4 C5 C6 -0.6(7)
C4 C5 C6 C1 0.5(6)
C4 C5 C6 C7 -179.5(4)
N1 C1 C6 C5 179.3(4)
C2 C1 C6 C5 -0.2(6)
N1 C1 C6 C7 -0.7(4)
C2 C1 C6 C7 179.8(4)
C5 C6 C7 C24 -178.4(5)
C1 C6 C7 C24 1.6(4)
C5 C6 C7 C8 2.0(8)
C1 C6 C7 C8 -178.0(4)
C9 N2 C8 C7 178.4(4)
C9 N2 C8 C15 -2.3(6)
C24 C7 C8 N2 -179.9(4)
C6 C7 C8 N2 -0.3(7)
C24 C7 C8 C15 0.9(6)
C6 C7 C8 C15 -179.6(4)
C8 N2 C9 C14 -1.4(6)
C8 N2 C9 C10 178.6(4)
N2 C9 C10 C11 177.0(4)
C14 C9 C10 C11 -3.0(7)
C9 C10 C11 C12 0.5(8)
C10 C11 C12 C13 0.9(8)
C11 C12 C13 C14 0.2(8)
C15 N3 C14 C9 -1.1(6)
C15 N3 C14 C13 178.1(4)
N2 C9 C14 N3 3.2(7)
C10 C9 C14 N3 -176.7(4)
N2 C9 C14 C13 -176.0(4)
C10 C9 C14 C13 4.0(7)
C12 C13 C14 N3 178.1(5)
C12 C13 C14 C9 -2.7(7)
C14 N3 C15 C8 -2.6(6)
C14 N3 C15 C16 178.6(4)
N2 C8 C15 N3 4.5(6)
C7 C8 C15 N3 -176.2(4)
N2 C8 C15 C16 -176.6(4)
C7 C8 C15 C16 2.7(6)
N3 C15 C16 C23 175.3(4)
C8 C15 C16 C23 -3.6(6)
N3 C15 C16 C17 -6.9(7)
C8 C15 C16 C17 174.2(4)
C23 C16 C17 C18 179.4(5)
C15 C16 C17 C18 1.3(8)
C23 C16 C17 C22 -0.4(5)
C15 C16 C17 C22 -178.5(4)
C22 C17 C18 C19 1.1(6)
C16 C17 C18 C19 -178.6(5)
C17 C18 C19 C20 0.3(7)
C18 C19 C20 C21 -0.6(7)
C19 C20 C21 C22 -0.5(7)
C23 N4 C22 C21 -176.9(4)
C23 N4 C22 C17 0.5(5)
C20 C21 C22 N4 179.0(4)
C20 C21 C22 C17 1.9(6)
C18 C17 C22 N4 -179.9(4)
C16 C17 C22 N4 0.0(5)
C18 C17 C22 C21 -2.3(6)
C16 C17 C22 C21 177.5(4)
C17 C16 C23 N4 0.7(5)
C15 C16 C23 N4 179.0(4)
C17 C16 C23 C24 -177.4(4)
C15 C16 C23 C24 0.9(6)
C22 N4 C23 C16 -0.7(5)
C22 N4 C23 C24 177.1(4)
C1 N1 C24 C7 1.6(5)
C1 N1 C24 C23 -177.0(4)
C6 C7 C24 N1 -2.0(5)
C8 C7 C24 N1 177.6(4)
C6 C7 C24 C23 176.7(4)
C8 C7 C24 C23 -3.7(6)
C16 C23 C24 N1 -178.8(4)
N4 C23 C24 N1 3.6(7)
C16 C23 C24 C7 2.8(6)
N4 C23 C24 C7 -174.9(4)
C33' N5 C25 C26 79.4(8)
C29 N5 C25 C26 -46.4(7)
C37 N5 C25 C26 179.8(6)
C37' N5 C25 C26 -156.5(5)
C33 N5 C25 C26 67.1(7)
N5 C25 C26 C27 -178.9(5)
C25 C26 C27 C28 -173.0(5)
C33' N5 C29 C30 -176.0(7)
C25 N5 C29 C30 -56.4(6)
C37 N5 C29 C30 82.0(8)
C37' N5 C29 C30 50.0(7)
C33 N5 C29 C30 -175.2(5)
N5 C29 C30 C31 172.5(4)
C29 C30 C31 C32 -70.4(6)
C33' N5 C33 C34 122(4)
C29 N5 C33 C34 -55.4(11)
C25 N5 C33 C34 -175.0(8)
C37 N5 C33 C34 58.0(11)
C37' N5 C33 C34 64.3(12)
N5 C33 C34 C35 174.2(8)
C33 C34 C35 C36 179.1(9)
C29 N5 C33' C34' -62.1(11)
C25 N5 C33' C34' 174.2(8)
C37 N5 C33' C34' 51.9(10)
C37' N5 C33' C34' 64.5(12)
C33 N5 C33' C34' -65(3)
N5 C33' C34' C35' 176.8(9)
C33' C34' C35' C36' -147.9(12)
C33' N5 C37 C38 54.4(11)
C29 N5 C37 C38 172.4(9)
C25 N5 C37 C38 -53.4(12)
C37' N5 C37 C38 -103.9(15)
C33 N5 C37 C38 66.4(11)
N5 C37 C38 C39 164.3(8)
C37 C38 C39 C40 -73.2(12)
C33' N5 C37' C38' 46.4(12)
C29 N5 C37' C38' 177.9(7)
C25 N5 C37' C38' -66.3(9)
C37 N5 C37' C38' 71.5(11)
C33 N5 C37' C38' 59.3(11)
N5 C37' C38' C39' -165.3(8)
C37' C38' C39' C40' -175.0(10)
O2 C41 C42 C43 8.3(7)
O1 C41 C42 C43 -172.3(5)
O2 C41 C42 C47 -169.3(5)
O1 C41 C42 C47 10.1(7)
C47 C42 C43 C44 -2.3(8)
C41 C42 C43 C44 -180.0(5)
C42 C43 C44 C45 1.5(8)
C43 C44 C45 C46 1.2(8)
C44 C45 C46 C47 -3.1(9)
C45 C46 C47 C42 2.3(9)
C43 C42 C47 C46 0.5(8)
C41 C42 C47 C46 178.1(5)
C50 O4 C49 O3 16.8(13)
C50 O4 C49 C48 -169.0(9)
C49 O4 C50 C51 -126.5(7)
